data_7015279
loop_
_publ_author_name
'Unverhau, Kerstin'
'Kehr, Gerald'
'Fr\"ohlich, Roland'
'Erker, Gerhard'

_publ_section_title
;
 Synthesis of [3]ferrocenophane-bridged Cp-amido zirconium complexes
 and ansa-zirconocene complexes and their use in catalytic
 polymerisation reactions.
;
_journal_issue 14
_journal_name_full 'Dalton transactions (Cambridge, England : 2003)'
_journal_page_first 3724
_journal_page_last 3736
_journal_paper_doi 10.1039/c0dt01430c
_journal_volume 40
_journal_year 2011
_chemical_formula_sum 'C29 H29 Fe N'
_chemical_formula_weight 447.38
_chemical_name_systematic
;
?
;
_space_group_IT_number 61
_symmetry_cell_setting orthorhombic
_symmetry_space_group_name_Hall '-P 2ac 2ab'
_symmetry_space_group_name_H-M 'P b c a'
_atom_sites_solution_hydrogens geom
_atom_sites_solution_primary direct
_atom_sites_solution_secondary difmap
_audit_creation_method SHELXL-97
_cell_angle_alpha 90.00
_cell_angle_beta 90.00
_cell_angle_gamma 90.00
_cell_formula_units_Z 8
_cell_length_a 9.4004(2)
_cell_length_b 15.8211(4)
_cell_length_c 29.6255(7)
_cell_measurement_reflns_used 12315
_cell_measurement_temperature 223(2)
_cell_measurement_theta_max 27.88
_cell_measurement_theta_min 0.41
_cell_volume 4406.04(18)
_computing_cell_refinement 'Collect (Nonius B.V., 1998)'
_computing_data_collection 'Collect (Nonius B.V., 1998)'
_computing_data_reduction 'Denzo-SMN (Otwinowski & Minor, 1997)'
_computing_molecular_graphics 'XP (BrukerAXS, 2000)'
_computing_publication_material 'SHELXL-97 (Sheldrick, 1997)'
_computing_structure_refinement 'SHELXL-97 (Sheldrick, 1997)'
_computing_structure_solution 'SHELXS-97 (Sheldrick, 1990)'
_diffrn_ambient_temperature 223(2)
_diffrn_measured_fraction_theta_full 0.985
_diffrn_measured_fraction_theta_max 0.985
_diffrn_measurement_device_type 'Nonius KappaCCD'
_diffrn_measurement_method '\w and \f scans'
_diffrn_radiation_monochromator graphite
_diffrn_radiation_source 'rotating anode Nonius FR591'
_diffrn_radiation_type MoK\a
_diffrn_radiation_wavelength 0.71073
_diffrn_reflns_av_R_equivalents 0.071
_diffrn_reflns_av_sigmaI/netI 0.0520
_diffrn_reflns_limit_h_max 12
_diffrn_reflns_limit_h_min -11
_diffrn_reflns_limit_k_max 20
_diffrn_reflns_limit_k_min -16
_diffrn_reflns_limit_l_max 39
_diffrn_reflns_limit_l_min -19
_diffrn_reflns_number 32361
_diffrn_reflns_theta_full 28.33
_diffrn_reflns_theta_max 28.33
_diffrn_reflns_theta_min 2.57
_exptl_absorpt_coefficient_mu 0.701
_exptl_absorpt_correction_T_max 0.9332
_exptl_absorpt_correction_T_min 0.7668
_exptl_absorpt_correction_type multi-scan
_exptl_absorpt_process_details 'Denzo (Otwinowski, Borek, Majewski & Minor, 2003)'
_exptl_crystal_colour yellow
_exptl_crystal_density_diffrn 1.349
_exptl_crystal_density_method 'not measured'
_exptl_crystal_description plate
_exptl_crystal_F_000 1888
_exptl_crystal_size_max 0.40
_exptl_crystal_size_mid 0.25
_exptl_crystal_size_min 0.10
_refine_diff_density_max 0.337
_refine_diff_density_min -0.314
_refine_diff_density_rms 0.056
_refine_ls_extinction_method none
_refine_ls_goodness_of_fit_ref 1.040
_refine_ls_hydrogen_treatment constr
_refine_ls_matrix_type full
_refine_ls_number_parameters 283
_refine_ls_number_reflns 5422
_refine_ls_number_restraints 0
_refine_ls_restrained_S_all 1.040
_refine_ls_R_factor_all 0.1017
_refine_ls_R_factor_gt 0.0482
_refine_ls_shift/su_max 0.001
_refine_ls_shift/su_mean 0.000
_refine_ls_structure_factor_coef Fsqd
_refine_ls_weighting_details 'calc w=1/[\s^2^(Fo^2^)+(0.0745P)^2^+0.1034P] where P=(Fo^2^+2Fc^2^)/3'
_refine_ls_weighting_scheme calc
_refine_ls_wR_factor_gt 0.1183
_refine_ls_wR_factor_ref 0.1397
_reflns_number_gt 3193
_reflns_number_total 5422
_reflns_threshold_expression >2sigma(I)
_cod_data_source_file c0dt01430c.txt
_cod_data_source_block erk4629
_cod_original_sg_symbol_H-M Pbca
_cod_database_code 7015279

loop_
_symmetry_equiv_pos_as_xyz
'x, y, z'
'-x+1/2, -y, z+1/2'
'-x, y+1/2, -z+1/2'
'x+1/2, -y+1/2, -z'
'-x, -y, -z'
'x-1/2, y, -z-1/2'
'x, -y-1/2, z-1/2'
'-x-1/2, y-1/2, z'

loop_
_atom_site_label
_atom_site_type_symbol
_atom_site_fract_x
_atom_site_fract_y
_atom_site_fract_z
_atom_site_U_iso_or_equiv
_atom_site_adp_type
_atom_site_occupancy
_atom_site_symmetry_multiplicity
_atom_site_calc_flag
_atom_site_refinement_flags
_atom_site_disorder_assembly
_atom_site_disorder_group
Fe Fe 0.13831(4) 0.224077(19) 0.394069(12) 0.04146(14) Uani 1 1 d . . .
N1 N 0.4035(2) 0.05431(14) 0.31542(7) 0.0506(5) Uani 1 1 d . . .
C1 C 0.3083(3) 0.22413(15) 0.43690(9) 0.0495(6) Uani 1 1 d . . .
C2 C 0.2834(3) 0.30694(16) 0.41956(9) 0.0593(8) Uani 1 1 d . . .
H2 H 0.3488 0.3395 0.4031 0.071 Uiso 1 1 calc R . .
C3 C 0.1432(3) 0.33185(17) 0.43138(10) 0.0619(8) Uani 1 1 d . . .
H3 H 0.0997 0.3834 0.4237 0.074 Uiso 1 1 calc R . .
C4 C 0.0803(3) 0.26600(16) 0.45665(9) 0.0568(7) Uani 1 1 d . . .
H4 H -0.0119 0.2655 0.4689 0.068 Uiso 1 1 calc R . .
C5 C 0.1836(3) 0.20060(17) 0.45998(8) 0.0518(7) Uani 1 1 d . . .
H5 H 0.1705 0.1492 0.4753 0.062 Uiso 1 1 calc R . .
C6 C 0.4381(3) 0.16855(15) 0.43080(9) 0.0496(6) Uani 1 1 d . . .
H6 H 0.4569 0.1425 0.4606 0.060 Uiso 1 1 calc R . .
C7 C 0.5704(3) 0.21932(17) 0.41900(10) 0.0612(8) Uani 1 1 d . . .
H7A H 0.5616 0.2413 0.3886 0.092 Uiso 1 1 calc R . .
H7B H 0.6535 0.1831 0.4209 0.092 Uiso 1 1 calc R . .
H7C H 0.5804 0.2659 0.4400 0.092 Uiso 1 1 calc R . .
C8 C 0.4146(3) 0.09458(16) 0.39750(8) 0.0464(6) Uani 1 1 d . . .
H8A H 0.3405 0.0576 0.4098 0.056 Uiso 1 1 calc R . .
H8B H 0.5026 0.0615 0.3958 0.056 Uiso 1 1 calc R . .
C9 C 0.3710(2) 0.12071(14) 0.34905(8) 0.0429(6) Uani 1 1 d . . .
H9 H 0.4300 0.1703 0.3410 0.052 Uiso 1 1 calc R . .
C10 C 0.2177(2) 0.14884(13) 0.34596(8) 0.0397(6) Uani 1 1 d . . .
C11 C 0.1798(3) 0.22893(14) 0.32738(8) 0.0474(6) Uani 1 1 d . . .
H11 H 0.2425 0.2663 0.3128 0.057 Uiso 1 1 calc R . .
C12 C 0.0343(3) 0.24312(16) 0.33432(9) 0.0513(7) Uani 1 1 d . . .
H12 H -0.0162 0.2918 0.3258 0.062 Uiso 1 1 calc R . .
C13 C -0.0235(3) 0.17170(14) 0.35634(8) 0.0467(6) Uani 1 1 d . . .
H13 H -0.1191 0.1648 0.3649 0.056 Uiso 1 1 calc R . .
C14 C 0.0877(3) 0.11203(13) 0.36343(8) 0.0383(5) Uani 1 1 d . . .
C15 C 0.5549(3) 0.0320(2) 0.31604(12) 0.0912(12) Uani 1 1 d . . .
H15A H 0.5776 -0.0012 0.2895 0.137 Uiso 1 1 calc R . .
H15B H 0.5756 -0.0008 0.3429 0.137 Uiso 1 1 calc R . .
H15C H 0.6117 0.0832 0.3161 0.137 Uiso 1 1 calc R . .
C16 C 0.3687(3) 0.0842(2) 0.27005(9) 0.0626(8) Uani 1 1 d . . .
H16A H 0.4252 0.1339 0.2632 0.094 Uiso 1 1 calc R . .
H16B H 0.2684 0.0986 0.2686 0.094 Uiso 1 1 calc R . .
H16C H 0.3893 0.0401 0.2483 0.094 Uiso 1 1 calc R . .
C17 C 0.0604(3) 0.02346(14) 0.38168(8) 0.0407(6) Uani 1 1 d . . .
H17 H 0.1458 0.0045 0.3984 0.049 Uiso 1 1 calc R . .
C18 C -0.0686(3) 0.01357(14) 0.41214(8) 0.0426(6) Uani 1 1 d . . .
C19 C -0.1031(3) 0.05376(17) 0.45200(9) 0.0563(7) Uani 1 1 d . . .
H19 H -0.0437 0.0964 0.4636 0.068 Uiso 1 1 calc R . .
C20 C -0.2262(3) 0.03068(17) 0.47484(9) 0.0593(8) Uani 1 1 d . . .
H20 H -0.2509 0.0584 0.5018 0.071 Uiso 1 1 calc R . .
C21 C -0.3125(3) -0.03255(17) 0.45830(10) 0.0583(7) Uani 1 1 d . . .
H21 H -0.3945 -0.0483 0.4744 0.070 Uiso 1 1 calc R . .
C22 C -0.2797(3) -0.07285(17) 0.41854(9) 0.0554(7) Uani 1 1 d . . .
H22 H -0.3388 -0.1160 0.4073 0.066 Uiso 1 1 calc R . .
C23 C -0.1592(3) -0.04920(16) 0.39531(8) 0.0444(6) Uani 1 1 d . . .
C24 C -0.1002(3) -0.08136(14) 0.35278(8) 0.0443(6) Uani 1 1 d . . .
C25 C -0.1508(3) -0.14322(16) 0.32341(10) 0.0543(7) Uani 1 1 d . . .
H25 H -0.2383 -0.1701 0.3289 0.065 Uiso 1 1 calc R . .
C26 C -0.0701(3) -0.16424(16) 0.28620(9) 0.0578(7) Uani 1 1 d . . .
H26 H -0.1035 -0.2054 0.2659 0.069 Uiso 1 1 calc R . .
C27 C 0.0595(3) -0.12538(16) 0.27839(9) 0.0544(7) Uani 1 1 d . . .
H27 H 0.1141 -0.1411 0.2532 0.065 Uiso 1 1 calc R . .
C28 C 0.1096(3) -0.06353(16) 0.30743(8) 0.0473(6) Uani 1 1 d . . .
H28 H 0.1976 -0.0372 0.3020 0.057 Uiso 1 1 calc R . .
C29 C 0.0284(3) -0.04097(13) 0.34441(8) 0.0413(6) Uani 1 1 d . . .

loop_
_atom_site_aniso_label
_atom_site_aniso_U_11
_atom_site_aniso_U_22
_atom_site_aniso_U_33
_atom_site_aniso_U_23
_atom_site_aniso_U_13
_atom_site_aniso_U_12
Fe 0.0499(3) 0.0350(2) 0.0395(2) -0.00024(14) 0.00234(17) 0.00613(15)
N1 0.0496(13) 0.0607(14) 0.0415(13) -0.0096(10) 0.0026(10) 0.0121(10)
C1 0.0595(17) 0.0495(15) 0.0394(14) -0.0086(11) -0.0056(13) 0.0030(13)
C2 0.072(2) 0.0440(15) 0.0622(19) -0.0072(13) 0.0003(16) -0.0100(14)
C3 0.073(2) 0.0404(14) 0.072(2) -0.0122(14) -0.0068(16) 0.0090(13)
C4 0.0654(19) 0.0591(17) 0.0460(16) -0.0143(13) 0.0030(14) 0.0106(15)
C5 0.0627(18) 0.0549(15) 0.0379(15) -0.0061(12) -0.0035(13) 0.0032(13)
C6 0.0540(17) 0.0549(15) 0.0399(14) 0.0016(11) -0.0058(12) 0.0022(13)
C7 0.0516(18) 0.0658(18) 0.066(2) -0.0031(15) -0.0057(16) -0.0074(13)
C8 0.0449(14) 0.0499(14) 0.0443(15) -0.0018(12) -0.0041(12) 0.0084(12)
C9 0.0412(15) 0.0452(13) 0.0425(14) -0.0021(11) 0.0047(11) 0.0034(11)
C10 0.0472(15) 0.0400(12) 0.0320(12) 0.0008(10) 0.0008(11) 0.0060(11)
C11 0.0546(17) 0.0502(16) 0.0374(14) 0.0057(11) 0.0048(12) 0.0009(12)
C12 0.0589(18) 0.0484(14) 0.0465(16) 0.0101(12) -0.0007(14) 0.0148(13)
C13 0.0472(15) 0.0519(14) 0.0410(14) 0.0025(11) 0.0001(12) 0.0084(12)
C14 0.0452(14) 0.0397(12) 0.0299(12) -0.0008(10) 0.0006(11) 0.0068(11)
C15 0.067(2) 0.139(3) 0.068(2) -0.034(2) -0.0034(18) 0.043(2)
C16 0.065(2) 0.080(2) 0.0432(17) -0.0047(14) 0.0069(14) 0.0056(14)
C17 0.0431(15) 0.0403(13) 0.0388(14) 0.0001(10) -0.0033(11) 0.0021(11)
C18 0.0498(16) 0.0423(13) 0.0357(13) 0.0056(10) -0.0008(12) 0.0068(11)
C19 0.0703(19) 0.0544(16) 0.0443(16) 0.0023(13) 0.0099(14) -0.0035(14)
C20 0.068(2) 0.0664(19) 0.0433(16) 0.0039(13) 0.0114(14) 0.0123(15)
C21 0.0574(17) 0.0647(18) 0.0529(18) 0.0191(14) 0.0098(15) 0.0030(15)
C22 0.0528(18) 0.0559(16) 0.0573(18) 0.0097(14) -0.0002(14) 0.0018(13)
C23 0.0419(15) 0.0485(14) 0.0428(14) 0.0111(11) -0.0006(12) 0.0042(11)
C24 0.0465(16) 0.0437(13) 0.0425(15) 0.0035(11) -0.0041(11) 0.0063(11)
C25 0.0515(17) 0.0527(15) 0.0585(18) 0.0022(13) -0.0119(14) -0.0038(12)
C26 0.072(2) 0.0537(16) 0.0481(16) -0.0099(13) -0.0141(15) 0.0053(15)
C27 0.065(2) 0.0559(16) 0.0426(15) -0.0052(12) -0.0039(14) 0.0106(14)
C28 0.0517(16) 0.0461(14) 0.0440(15) -0.0009(12) -0.0002(12) 0.0050(11)
C29 0.0453(15) 0.0389(12) 0.0396(14) 0.0022(10) -0.0032(11) 0.0082(11)

loop_
_atom_type_symbol
_atom_type_description
_atom_type_scat_dispersion_real
_atom_type_scat_dispersion_imag
_atom_type_scat_source
C C 0.0033 0.0016 'International Tables Vol C Tables 4.2.6.8 and 6.1.1.4'
H H 0.0000 0.0000 'International Tables Vol C Tables 4.2.6.8 and 6.1.1.4'
N N 0.0061 0.0033 'International Tables Vol C Tables 4.2.6.8 and 6.1.1.4'
Fe Fe 0.3463 0.8444 'International Tables Vol C Tables 4.2.6.8 and 6.1.1.4'

loop_
_geom_angle_atom_site_label_1
_geom_angle_atom_site_label_2
_geom_angle_atom_site_label_3
_geom_angle
_geom_angle_site_symmetry_1
_geom_angle_site_symmetry_3
_geom_angle_publ_flag
C10 Fe C11 41.62(9) . . ?
C10 Fe C3 151.37(11) . . ?
C11 Fe C3 119.79(11) . . ?
C10 Fe C5 119.81(10) . . ?
C11 Fe C5 155.26(12) . . ?
C3 Fe C5 68.04(12) . . ?
C10 Fe C2 113.39(11) . . ?
C11 Fe C2 102.10(12) . . ?
C3 Fe C2 40.82(11) . . ?
C5 Fe C2 67.74(11) . . ?
C10 Fe C1 98.68(10) . . ?
C11 Fe C1 117.27(11) . . ?
C3 Fe C1 69.12(11) . . ?
C5 Fe C1 40.42(11) . . ?
C2 Fe C1 40.96(10) . . ?
C10 Fe C4 159.85(10) . . ?
C11 Fe C4 158.26(10) . . ?
C3 Fe C4 40.55(11) . . ?
C5 Fe C4 40.84(11) . . ?
C2 Fe C4 68.48(12) . . ?
C1 Fe C4 69.17(11) . . ?
C10 Fe C12 69.48(10) . . ?
C11 Fe C12 40.36(11) . . ?
C3 Fe C12 110.99(11) . . ?
C5 Fe C12 163.49(11) . . ?
C2 Fe C12 123.12(11) . . ?
C1 Fe C12 155.90(12) . . ?
C4 Fe C12 127.61(12) . . ?
C10 Fe C14 41.93(9) . . ?
C11 Fe C14 69.10(9) . . ?
C3 Fe C14 166.57(11) . . ?
C5 Fe C14 108.44(10) . . ?
C2 Fe C14 151.29(11) . . ?
C1 Fe C14 117.25(9) . . ?
C4 Fe C14 128.42(11) . . ?
C12 Fe C14 68.45(10) . . ?
C10 Fe C13 69.52(9) . . ?
C11 Fe C13 68.07(11) . . ?
C3 Fe C13 130.46(11) . . ?
C5 Fe C13 127.01(11) . . ?
C2 Fe C13 162.51(10) . . ?
C1 Fe C13 156.23(9) . . ?
C4 Fe C13 115.19(12) . . ?
C12 Fe C13 40.27(10) . . ?
C14 Fe C13 40.56(9) . . ?
C16 N1 C15 107.9(2) . . ?
C16 N1 C9 110.1(2) . . ?
C15 N1 C9 111.3(2) . . ?
C5 C1 C2 106.3(2) . . ?
C5 C1 C6 125.1(2) . . ?
C2 C1 C6 128.5(3) . . ?
C5 C1 Fe 69.49(16) . . ?
C2 C1 Fe 69.38(15) . . ?
C6 C1 Fe 123.81(17) . . ?
C3 C2 C1 108.6(3) . . ?
C3 C2 Fe 69.44(16) . . ?
C1 C2 Fe 69.66(15) . . ?
C4 C3 C2 108.3(2) . . ?
C4 C3 Fe 70.12(15) . . ?
C2 C3 Fe 69.75(15) . . ?
C3 C4 C5 106.7(3) . . ?
C3 C4 Fe 69.33(16) . . ?
C5 C4 Fe 69.19(15) . . ?
C1 C5 C4 110.0(3) . . ?
C1 C5 Fe 70.09(15) . . ?
C4 C5 Fe 69.97(15) . . ?
C1 C6 C7 112.3(2) . . ?
C1 C6 C8 113.6(2) . . ?
C7 C6 C8 111.7(2) . . ?
C6 C8 C9 115.3(2) . . ?
N1 C9 C10 111.41(19) . . ?
N1 C9 C8 112.34(19) . . ?
C10 C9 C8 112.8(2) . . ?
C11 C10 C14 106.5(2) . . ?
C11 C10 C9 121.6(2) . . ?
C14 C10 C9 131.6(2) . . ?
C11 C10 Fe 69.72(13) . . ?
C14 C10 Fe 70.74(12) . . ?
C9 C10 Fe 119.20(16) . . ?
C12 C11 C10 109.3(2) . . ?
C12 C11 Fe 70.94(15) . . ?
C10 C11 Fe 68.67(13) . . ?
C11 C12 C13 108.4(2) . . ?
C11 C12 Fe 68.70(15) . . ?
C13 C12 Fe 70.52(15) . . ?
C12 C13 C14 108.4(2) . . ?
C12 C13 Fe 69.22(15) . . ?
C14 C13 Fe 69.18(14) . . ?
C13 C14 C10 107.47(19) . . ?
C13 C14 C17 122.5(2) . . ?
C10 C14 C17 129.7(2) . . ?
C13 C14 Fe 70.25(13) . . ?
C10 C14 Fe 67.33(12) . . ?
C17 C14 Fe 132.70(17) . . ?
C18 C17 C14 116.09(19) . . ?
C18 C17 C29 101.69(19) . . ?
C14 C17 C29 112.91(19) . . ?
C19 C18 C23 119.3(2) . . ?
C19 C18 C17 130.4(2) . . ?
C23 C18 C17 110.3(2) . . ?
C18 C19 C20 119.4(3) . . ?
C21 C20 C19 120.5(3) . . ?
C22 C21 C20 120.7(3) . . ?
C21 C22 C23 119.1(3) . . ?
C22 C23 C18 121.0(2) . . ?
C22 C23 C24 130.2(2) . . ?
C18 C23 C24 108.8(2) . . ?
C29 C24 C25 120.5(2) . . ?
C29 C24 C23 108.8(2) . . ?
C25 C24 C23 130.6(2) . . ?
C26 C25 C24 118.8(3) . . ?
C25 C26 C27 120.7(2) . . ?
C28 C27 C26 120.6(3) . . ?
C29 C28 C27 119.2(3) . . ?
C28 C29 C24 120.2(2) . . ?
C28 C29 C17 129.4(2) . . ?
C24 C29 C17 110.4(2) . . ?

loop_
_geom_bond_atom_site_label_1
_geom_bond_atom_site_label_2
_geom_bond_distance
_geom_bond_site_symmetry_2
_geom_bond_publ_flag
Fe C10 2.001(2) . ?
Fe C11 2.015(3) . ?
Fe C3 2.033(3) . ?
Fe C5 2.033(3) . ?
Fe C2 2.037(3) . ?
Fe C1 2.040(3) . ?
Fe C4 2.043(3) . ?
Fe C12 2.045(3) . ?
Fe C14 2.047(2) . ?
Fe C13 2.062(3) . ?
N1 C16 1.462(3) . ?
N1 C15 1.467(3) . ?
N1 C9 1.480(3) . ?
C1 C5 1.407(4) . ?
C1 C2 1.427(4) . ?
C1 C6 1.515(4) . ?
C2 C3 1.419(4) . ?
C3 C4 1.412(4) . ?
C4 C5 1.422(4) . ?
C6 C7 1.521(4) . ?
C6 C8 1.547(3) . ?
C8 C9 1.549(3) . ?
C9 C10 1.511(3) . ?
C10 C11 1.427(3) . ?
C10 C14 1.449(3) . ?
C11 C12 1.401(4) . ?
C12 C13 1.413(3) . ?
C13 C14 1.424(3) . ?
C14 C17 1.524(3) . ?
C17 C18 1.520(3) . ?
C17 C29 1.533(3) . ?
C18 C19 1.380(3) . ?
C18 C23 1.400(4) . ?
C19 C20 1.390(3) . ?
C20 C21 1.378(4) . ?
C21 C22 1.374(4) . ?
C22 C23 1.378(3) . ?
C23 C24 1.467(3) . ?
C24 C29 1.390(3) . ?
C24 C25 1.393(3) . ?
C25 C26 1.379(4) . ?
C26 C27 1.385(4) . ?
C27 C28 1.385(3) . ?
C28 C29 1.382(3) . ?

loop_
_geom_torsion_atom_site_label_1
_geom_torsion_atom_site_label_2
_geom_torsion_atom_site_label_3
_geom_torsion_atom_site_label_4
_geom_torsion
_geom_torsion_site_symmetry_1
_geom_torsion_site_symmetry_2
_geom_torsion_site_symmetry_3
_geom_torsion_site_symmetry_4
_geom_torsion_publ_flag
C10 Fe C1 C5 -126.62(15) . . . . ?
C11 Fe C1 C5 -166.07(14) . . . . ?
C3 Fe C1 C5 80.25(17) . . . . ?
C2 Fe C1 C5 117.5(2) . . . . ?
C4 Fe C1 C5 36.71(16) . . . . ?
C12 Fe C1 C5 175.2(2) . . . . ?
C14 Fe C1 C5 -86.79(16) . . . . ?
C13 Fe C1 C5 -68.7(3) . . . . ?
C10 Fe C1 C2 115.90(16) . . . . ?
C11 Fe C1 C2 76.45(18) . . . . ?
C3 Fe C1 C2 -37.23(17) . . . . ?
C5 Fe C1 C2 -117.5(2) . . . . ?
C4 Fe C1 C2 -80.77(17) . . . . ?
C12 Fe C1 C2 57.7(3) . . . . ?
C14 Fe C1 C2 155.74(16) . . . . ?
C13 Fe C1 C2 173.8(2) . . . . ?
C10 Fe C1 C6 -7.3(2) . . . . ?
C11 Fe C1 C6 -46.8(2) . . . . ?
C3 Fe C1 C6 -160.5(3) . . . . ?
C5 Fe C1 C6 119.3(3) . . . . ?
C2 Fe C1 C6 -123.3(3) . . . . ?
C4 Fe C1 C6 156.0(2) . . . . ?
C12 Fe C1 C6 -65.5(3) . . . . ?
C14 Fe C1 C6 32.5(3) . . . . ?
C13 Fe C1 C6 50.6(4) . . . . ?
C5 C1 C2 C3 -1.3(3) . . . . ?
C6 C1 C2 C3 176.1(3) . . . . ?
Fe C1 C2 C3 58.7(2) . . . . ?
C5 C1 C2 Fe -59.98(18) . . . . ?
C6 C1 C2 Fe 117.4(3) . . . . ?
C10 Fe C2 C3 164.20(17) . . . . ?
C11 Fe C2 C3 121.96(18) . . . . ?
C5 Fe C2 C3 -81.70(19) . . . . ?
C1 Fe C2 C3 -120.1(2) . . . . ?
C4 Fe C2 C3 -37.53(17) . . . . ?
C12 Fe C2 C3 84.2(2) . . . . ?
C14 Fe C2 C3 -169.6(2) . . . . ?
C13 Fe C2 C3 68.2(4) . . . . ?
C10 Fe C2 C1 -75.67(17) . . . . ?
C11 Fe C2 C1 -117.91(16) . . . . ?
C3 Fe C2 C1 120.1(2) . . . . ?
C5 Fe C2 C1 38.43(15) . . . . ?
C4 Fe C2 C1 82.60(17) . . . . ?
C12 Fe C2 C1 -155.66(16) . . . . ?
C14 Fe C2 C1 -49.5(3) . . . . ?
C13 Fe C2 C1 -171.7(3) . . . . ?
C1 C2 C3 C4 0.9(3) . . . . ?
Fe C2 C3 C4 59.7(2) . . . . ?
C1 C2 C3 Fe -58.82(19) . . . . ?
C10 Fe C3 C4 -150.8(2) . . . . ?
C11 Fe C3 C4 167.74(17) . . . . ?
C5 Fe C3 C4 -38.43(18) . . . . ?
C2 Fe C3 C4 -119.3(3) . . . . ?
C1 Fe C3 C4 -81.97(19) . . . . ?
C12 Fe C3 C4 123.85(18) . . . . ?
C14 Fe C3 C4 38.8(5) . . . . ?
C13 Fe C3 C4 82.2(2) . . . . ?
C10 Fe C3 C2 -31.4(3) . . . . ?
C11 Fe C3 C2 -72.9(2) . . . . ?
C5 Fe C3 C2 80.91(19) . . . . ?
C1 Fe C3 C2 37.36(17) . . . . ?
C4 Fe C3 C2 119.3(3) . . . . ?
C12 Fe C3 C2 -116.81(18) . . . . ?
C14 Fe C3 C2 158.2(4) . . . . ?
C13 Fe C3 C2 -158.49(16) . . . . ?
C2 C3 C4 C5 -0.2(3) . . . . ?
Fe C3 C4 C5 59.34(18) . . . . ?
C2 C3 C4 Fe -59.5(2) . . . . ?
C10 Fe C4 C3 137.2(3) . . . . ?
C11 Fe C4 C3 -29.8(4) . . . . ?
C5 Fe C4 C3 118.2(3) . . . . ?
C2 Fe C4 C3 37.77(17) . . . . ?
C1 Fe C4 C3 81.84(18) . . . . ?
C12 Fe C4 C3 -78.2(2) . . . . ?
C14 Fe C4 C3 -169.28(16) . . . . ?
C13 Fe C4 C3 -123.58(17) . . . . ?
C10 Fe C4 C5 19.0(4) . . . . ?
C11 Fe C4 C5 -148.0(3) . . . . ?
C3 Fe C4 C5 -118.2(3) . . . . ?
C2 Fe C4 C5 -80.42(19) . . . . ?
C1 Fe C4 C5 -36.35(17) . . . . ?
C12 Fe C4 C5 163.63(17) . . . . ?
C14 Fe C4 C5 72.5(2) . . . . ?
C13 Fe C4 C5 118.23(18) . . . . ?
C2 C1 C5 C4 1.2(3) . . . . ?
C6 C1 C5 C4 -176.3(2) . . . . ?
Fe C1 C5 C4 -58.69(19) . . . . ?
C2 C1 C5 Fe 59.91(18) . . . . ?
C6 C1 C5 Fe -117.6(2) . . . . ?
C3 C4 C5 C1 -0.7(3) . . . . ?
Fe C4 C5 C1 58.76(19) . . . . ?
C3 C4 C5 Fe -59.43(19) . . . . ?
C10 Fe C5 C1 66.13(17) . . . . ?
C11 Fe C5 C1 30.7(3) . . . . ?
C3 Fe C5 C1 -83.15(17) . . . . ?
C2 Fe C5 C1 -38.94(15) . . . . ?
C4 Fe C5 C1 -121.3(2) . . . . ?
C12 Fe C5 C1 -173.1(3) . . . . ?
C14 Fe C5 C1 110.66(15) . . . . ?
C13 Fe C5 C1 151.94(14) . . . . ?
C10 Fe C5 C4 -172.56(17) . . . . ?
C11 Fe C5 C4 152.1(2) . . . . ?
C3 Fe C5 C4 38.16(18) . . . . ?
C2 Fe C5 C4 82.38(19) . . . . ?
C1 Fe C5 C4 121.3(2) . . . . ?
C12 Fe C5 C4 -51.8(4) . . . . ?
C14 Fe C5 C4 -128.02(18) . . . . ?
C13 Fe C5 C4 -86.7(2) . . . . ?
C5 C1 C6 C7 -160.7(2) . . . . ?
C2 C1 C6 C7 22.4(4) . . . . ?
Fe C1 C6 C7 111.9(2) . . . . ?
C5 C1 C6 C8 71.4(3) . . . . ?
C2 C1 C6 C8 -105.6(3) . . . . ?
Fe C1 C6 C8 -16.1(3) . . . . ?
C1 C6 C8 C9 58.9(3) . . . . ?
C7 C6 C8 C9 -69.4(3) . . . . ?
C16 N1 C9 C10 55.9(3) . . . . ?
C15 N1 C9 C10 175.4(2) . . . . ?
C16 N1 C9 C8 -176.4(2) . . . . ?
C15 N1 C9 C8 -57.0(3) . . . . ?
C6 C8 C9 N1 157.9(2) . . . . ?
C6 C8 C9 C10 -75.2(3) . . . . ?
N1 C9 C10 C11 -106.9(3) . . . . ?
C8 C9 C10 C11 125.7(2) . . . . ?
N1 C9 C10 C14 80.6(3) . . . . ?
C8 C9 C10 C14 -46.8(3) . . . . ?
N1 C9 C10 Fe 170.11(16) . . . . ?
C8 C9 C10 Fe 42.7(2) . . . . ?
C3 Fe C10 C11 -60.0(3) . . . . ?
C5 Fe C10 C11 -158.60(16) . . . . ?
C2 Fe C10 C11 -81.77(17) . . . . ?
C1 Fe C10 C11 -121.75(16) . . . . ?
C4 Fe C10 C11 -172.8(3) . . . . ?
C12 Fe C10 C11 36.51(16) . . . . ?
C14 Fe C10 C11 116.7(2) . . . . ?
C13 Fe C10 C11 79.63(16) . . . . ?
C11 Fe C10 C14 -116.7(2) . . . . ?
C3 Fe C10 C14 -176.7(2) . . . . ?
C5 Fe C10 C14 84.69(16) . . . . ?
C2 Fe C10 C14 161.53(14) . . . . ?
C1 Fe C10 C14 121.54(14) . . . . ?
C4 Fe C10 C14 70.5(4) . . . . ?
C12 Fe C10 C14 -80.20(14) . . . . ?
C13 Fe C10 C14 -37.08(13) . . . . ?
C11 Fe C10 C9 115.7(2) . . . . ?
C3 Fe C10 C9 55.7(3) . . . . ?
C5 Fe C10 C9 -42.9(2) . . . . ?
C2 Fe C10 C9 33.9(2) . . . . ?
C1 Fe C10 C9 -6.09(19) . . . . ?
C4 Fe C10 C9 -57.2(4) . . . . ?
C12 Fe C10 C9 152.2(2) . . . . ?
C14 Fe C10 C9 -127.6(2) . . . . ?
C13 Fe C10 C9 -164.7(2) . . . . ?
C14 C10 C11 C12 2.1(3) . . . . ?
C9 C10 C11 C12 -172.0(2) . . . . ?
Fe C10 C11 C12 -59.48(18) . . . . ?
C14 C10 C11 Fe 61.57(16) . . . . ?
C9 C10 C11 Fe -112.5(2) . . . . ?
C10 Fe C11 C12 120.6(2) . . . . ?
C3 Fe C11 C12 -87.92(18) . . . . ?
C5 Fe C11 C12 169.8(2) . . . . ?
C2 Fe C11 C12 -127.63(16) . . . . ?
C1 Fe C11 C12 -168.31(14) . . . . ?
C4 Fe C11 C12 -66.0(4) . . . . ?
C14 Fe C11 C12 80.92(16) . . . . ?
C13 Fe C11 C12 37.22(14) . . . . ?
C3 Fe C11 C10 151.44(15) . . . . ?
C5 Fe C11 C10 49.2(3) . . . . ?
C2 Fe C11 C10 111.73(16) . . . . ?
C1 Fe C11 C10 71.05(16) . . . . ?
C4 Fe C11 C10 173.3(3) . . . . ?
C12 Fe C11 C10 -120.6(2) . . . . ?
C14 Fe C11 C10 -39.71(14) . . . . ?
C13 Fe C11 C10 -83.42(15) . . . . ?
C10 C11 C12 C13 -1.5(3) . . . . ?
Fe C11 C12 C13 -59.56(18) . . . . ?
C10 C11 C12 Fe 58.10(17) . . . . ?
C10 Fe C12 C11 -37.60(14) . . . . ?
C3 Fe C12 C11 111.74(16) . . . . ?
C5 Fe C12 C11 -164.9(3) . . . . ?
C2 Fe C12 C11 67.59(18) . . . . ?
C1 Fe C12 C11 26.2(3) . . . . ?
C4 Fe C12 C11 154.71(16) . . . . ?
C14 Fe C12 C11 -82.67(15) . . . . ?
C13 Fe C12 C11 -119.8(2) . . . . ?
C10 Fe C12 C13 82.18(15) . . . . ?
C11 Fe C12 C13 119.8(2) . . . . ?
C3 Fe C12 C13 -128.49(16) . . . . ?
C5 Fe C12 C13 -45.1(4) . . . . ?
C2 Fe C12 C13 -172.63(15) . . . . ?
C1 Fe C12 C13 145.9(2) . . . . ?
C4 Fe C12 C13 -85.52(19) . . . . ?
C14 Fe C12 C13 37.11(14) . . . . ?
C11 C12 C13 C14 0.2(3) . . . . ?
Fe C12 C13 C14 -58.21(17) . . . . ?
C11 C12 C13 Fe 58.43(19) . . . . ?
C10 Fe C13 C12 -82.07(16) . . . . ?
C11 Fe C13 C12 -37.30(15) . . . . ?
C3 Fe C13 C12 73.8(2) . . . . ?
C5 Fe C13 C12 165.40(15) . . . . ?
C2 Fe C13 C12 20.9(4) . . . . ?
C1 Fe C13 C12 -145.4(3) . . . . ?
C4 Fe C13 C12 119.22(17) . . . . ?
C14 Fe C13 C12 -120.4(2) . . . . ?
C10 Fe C13 C14 38.28(13) . . . . ?
C11 Fe C13 C14 83.05(15) . . . . ?
C3 Fe C13 C14 -165.81(16) . . . . ?
C5 Fe C13 C14 -74.24(17) . . . . ?
C2 Fe C13 C14 141.3(3) . . . . ?
C1 Fe C13 C14 -25.1(3) . . . . ?
C4 Fe C13 C14 -120.43(15) . . . . ?
C12 Fe C13 C14 120.4(2) . . . . ?
C12 C13 C14 C10 1.1(3) . . . . ?
Fe C13 C14 C10 -57.17(15) . . . . ?
C12 C13 C14 C17 -173.0(2) . . . . ?
Fe C13 C14 C17 128.7(2) . . . . ?
C12 C13 C14 Fe 58.23(18) . . . . ?
C11 C10 C14 C13 -1.9(3) . . . . ?
C9 C10 C14 C13 171.4(2) . . . . ?
Fe C10 C14 C13 58.98(16) . . . . ?
C11 C10 C14 C17 171.6(2) . . . . ?
C9 C10 C14 C17 -15.1(4) . . . . ?
Fe C10 C14 C17 -127.5(2) . . . . ?
C11 C10 C14 Fe -60.90(16) . . . . ?
C9 C10 C14 Fe 112.4(3) . . . . ?
C10 Fe C14 C13 -119.71(19) . . . . ?
C11 Fe C14 C13 -80.28(15) . . . . ?
C3 Fe C14 C13 53.4(5) . . . . ?
C5 Fe C14 C13 125.89(15) . . . . ?
C2 Fe C14 C13 -157.0(2) . . . . ?
C1 Fe C14 C13 168.92(15) . . . . ?
C4 Fe C14 C13 84.78(18) . . . . ?
C12 Fe C14 C13 -36.85(15) . . . . ?
C11 Fe C14 C10 39.42(14) . . . . ?
C3 Fe C14 C10 173.1(4) . . . . ?
C5 Fe C14 C10 -114.40(14) . . . . ?
C2 Fe C14 C10 -37.3(3) . . . . ?
C1 Fe C14 C10 -71.38(16) . . . . ?
C4 Fe C14 C10 -155.52(15) . . . . ?
C12 Fe C14 C10 82.86(15) . . . . ?
C13 Fe C14 C10 119.71(19) . . . . ?
C10 Fe C14 C17 123.8(3) . . . . ?
C11 Fe C14 C17 163.2(3) . . . . ?
C3 Fe C14 C17 -63.1(6) . . . . ?
C5 Fe C14 C17 9.4(3) . . . . ?
C2 Fe C14 C17 86.5(3) . . . . ?
C1 Fe C14 C17 52.4(3) . . . . ?
C4 Fe C14 C17 -31.7(3) . . . . ?
C12 Fe C14 C17 -153.4(3) . . . . ?
C13 Fe C14 C17 -116.5(3) . . . . ?
C13 C14 C17 C18 -28.3(3) . . . . ?
C10 C14 C17 C18 159.0(2) . . . . ?
Fe C14 C17 C18 64.2(3) . . . . ?
C13 C14 C17 C29 88.6(3) . . . . ?
C10 C14 C17 C29 -84.1(3) . . . . ?
Fe C14 C17 C29 -178.92(17) . . . . ?
C14 C17 C18 C19 -57.7(4) . . . . ?
C29 C17 C18 C19 179.4(3) . . . . ?
C14 C17 C18 C23 124.4(2) . . . . ?
C29 C17 C18 C23 1.5(2) . . . . ?
C23 C18 C19 C20 0.5(4) . . . . ?
C17 C18 C19 C20 -177.2(2) . . . . ?
C18 C19 C20 C21 0.9(4) . . . . ?
C19 C20 C21 C22 -1.2(4) . . . . ?
C20 C21 C22 C23 0.0(4) . . . . ?
C21 C22 C23 C18 1.5(4) . . . . ?
C21 C22 C23 C24 179.9(2) . . . . ?
C19 C18 C23 C22 -1.7(4) . . . . ?
C17 C18 C23 C22 176.4(2) . . . . ?
C19 C18 C23 C24 179.5(2) . . . . ?
C17 C18 C23 C24 -2.3(3) . . . . ?
C22 C23 C24 C29 -176.3(2) . . . . ?
C18 C23 C24 C29 2.3(3) . . . . ?
C22 C23 C24 C25 1.7(4) . . . . ?
C18 C23 C24 C25 -179.7(2) . . . . ?
C29 C24 C25 C26 0.7(4) . . . . ?
C23 C24 C25 C26 -177.1(2) . . . . ?
C24 C25 C26 C27 0.8(4) . . . . ?
C25 C26 C27 C28 -1.1(4) . . . . ?
C26 C27 C28 C29 0.0(4) . . . . ?
C27 C28 C29 C24 1.4(4) . . . . ?
C27 C28 C29 C17 178.7(2) . . . . ?
C25 C24 C29 C28 -1.8(3) . . . . ?
C23 C24 C29 C28 176.4(2) . . . . ?
C25 C24 C29 C17 -179.5(2) . . . . ?
C23 C24 C29 C17 -1.3(3) . . . . ?
C18 C17 C29 C28 -177.5(2) . . . . ?
C14 C17 C29 C28 57.4(3) . . . . ?
C18 C17 C29 C24 -0.1(2) . . . . ?
C14 C17 C29 C24 -125.2(2) . . . . ?
